data_2238374
loop_
_publ_author_name
'Kim, Young-Inn'
'Yun, Seong-Jae'
'Kang, Sung Kwon'

_publ_section_title
;
 Bis[2-(1,3-benzothiazol-2-yl)phenyl-\k^2^<i>C</i>^1^,<i>N</i>][1,3-bis(4-bromophenyl)propane-1,3-dionato-\k^2^<i>O</i>,<i>O</i>']iridium(III)
;
_journal_coeditor_code IS5287
_journal_issue 8
_journal_name_full 'Acta Crystallographica Section E'
_journal_page_first m443
_journal_paper_doi 10.1107/S1600536813018394
_journal_volume 69
_journal_year 2013
_chemical_formula_iupac '[Ir (C15 H9 Br2 O2) (C13 H8 N S)2]'
_chemical_formula_moiety 'C41 H25 Br2 Ir N2 O2 S2'
_chemical_formula_sum 'C41 H25 Br2 Ir N2 O2 S2'
_chemical_formula_weight 993.77
_chemical_name_systematic
Bis[2-(1,3-benzothiazol-2-yl)phenyl-\k^2^<i>C</i>^1^,<i>N</i>][1,3-bis(4-bromophenyl)propane-1,3-dionato-\k^2^<i>O</i>,<i>O</i>']iridium(III)
_space_group_IT_number 15
_symmetry_cell_setting monoclinic
_symmetry_space_group_name_Hall '-C 2yc'
_symmetry_space_group_name_H-M 'C 1 2/c 1'
_atom_sites_solution_hydrogens geom
_audit_creation_method 'WinGX routine CIF_UPDATE'
_cell_angle_alpha 90
_cell_angle_beta 100.28(5)
_cell_angle_gamma 90
_cell_formula_units_Z 4
_cell_length_a 15.888(4)
_cell_length_b 12.689(3)
_cell_length_c 17.143(5)
_cell_measurement_reflns_used 6529
_cell_measurement_temperature 203(2)
_cell_measurement_theta_max 28.23
_cell_measurement_theta_min 2.27
_cell_volume 3400.6(16)
_computing_cell_refinement 'SAINT (Bruker, 2002)'
_computing_data_collection 'SMART (Bruker, 2002)'
_computing_data_reduction 'SAINT (Bruker, 2002)'
_computing_molecular_graphics 'ORTEP-3 for Windows (Farrugia, 2012)'
_computing_publication_material 'WinGX (Farrugia, 2012)'
_computing_structure_refinement 'SHELXL2013 (Sheldrick, 2013)'
_computing_structure_solution 'SHELXS2013 (Sheldrick, 2013)'
_diffrn_ambient_temperature 203(2)
_diffrn_measured_fraction_theta_full 0.98
_diffrn_measured_fraction_theta_max 0.962
_diffrn_measurement_device_type 'Bruker SMART CCD area-detector'
_diffrn_measurement_method '\f and \w scans'
_diffrn_radiation_type MoK\a
_diffrn_radiation_wavelength 0.71073
_diffrn_reflns_av_R_equivalents 0.0589
_diffrn_reflns_limit_h_max 21
_diffrn_reflns_limit_h_min -9
_diffrn_reflns_limit_k_max 8
_diffrn_reflns_limit_k_min -16
_diffrn_reflns_limit_l_max 21
_diffrn_reflns_limit_l_min -21
_diffrn_reflns_number 15842
_diffrn_reflns_theta_full 25.242
_diffrn_reflns_theta_max 28.34
_diffrn_reflns_theta_min 2.067
_exptl_absorpt_coefficient_mu 6.44
_exptl_absorpt_correction_T_max 0.365
_exptl_absorpt_correction_T_min 0.132
_exptl_absorpt_correction_type multi-scan
_exptl_absorpt_process_details '(SADABS; Bruker, 2002)'
_exptl_crystal_colour red
_exptl_crystal_density_diffrn 1.941
_exptl_crystal_description block
_exptl_crystal_F_000 1920
_exptl_crystal_size_max 0.35
_exptl_crystal_size_mid 0.29
_exptl_crystal_size_min 0.16
_refine_diff_density_max 1.553
_refine_diff_density_min -1.26
_refine_ls_extinction_method none
_refine_ls_goodness_of_fit_ref 1.058
_refine_ls_hydrogen_treatment constr
_refine_ls_matrix_type full
_refine_ls_number_parameters 227
_refine_ls_number_reflns 4079
_refine_ls_number_restraints 0
_refine_ls_restrained_S_all 1.058
_refine_ls_R_factor_all 0.0385
_refine_ls_R_factor_gt 0.0303
_refine_ls_shift/su_max 0.001
_refine_ls_shift/su_mean 0
_refine_ls_structure_factor_coef Fsqd
_refine_ls_weighting_details 'w=1/[\s^2^(Fo^2^)+(0.0363P)^2^+6.8133P] where P=(Fo^2^+2Fc^2^)/3'
_refine_ls_weighting_scheme calc
_refine_ls_wR_factor_ref 0.0761
_reflns_number_gt 3623
_reflns_number_total 4079
_reflns_threshold_expression I>2\s(I)
_cod_data_source_file is5287.cif
_cod_data_source_block I
_cod_original_cell_volume 3400.8(16)
_cod_original_sg_symbol_H-M 'C 2/c'
_cod_database_code 2238374
_cod_database_fobs_code 2238374

loop_
_space_group_symop_operation_xyz
'x, y, z'
'-x, y, -z+1/2'
'x+1/2, y+1/2, z'
'-x+1/2, y+1/2, -z+1/2'
'-x, -y, -z'
'x, -y, z-1/2'
'-x+1/2, -y+1/2, -z'
'x+1/2, -y+1/2, z-1/2'

loop_
_atom_site_type_symbol
_atom_site_label
_atom_site_fract_x
_atom_site_fract_y
_atom_site_fract_z
_atom_site_U_iso_or_equiv
_atom_site_adp_type
_atom_site_calc_flag
_atom_site_occupancy
Ir Ir1 0 0.38790(2) 0.25 0.01610(7) Uani d 1
O O2 0.02867(16) 0.2664(2) 0.33857(15) 0.0201(5) Uani d 1
C C3 0.0262(2) 0.1685(3) 0.3239(2) 0.0198(7) Uani d 1
C C4 0 0.1208(4) 0.25 0.0307(13) Uani d 1
H H4 0 0.0475 0.25 0.037 Uiso calc 1
C C5 0.0587(2) 0.0971(3) 0.3927(2) 0.0206(7) Uani d 1
C C6 0.1155(3) 0.1359(3) 0.4576(2) 0.0270(8) Uani d 1
H H6 0.1298 0.207 0.4595 0.032 Uiso calc 1
C C7 0.1512(3) 0.0701(4) 0.5198(3) 0.0311(9) Uani d 1
H H7 0.1909 0.0961 0.562 0.037 Uiso calc 1
C C8 0.1264(3) -0.0348(3) 0.5177(3) 0.0290(9) Uani d 1
C C9 0.0688(3) -0.0745(3) 0.4554(2) 0.0265(8) Uani d 1
H H9 0.0528 -0.145 0.4547 0.032 Uiso calc 1
C C10 0.0349(3) -0.0081(3) 0.3935(2) 0.0244(8) Uani d 1
H H10 -0.0047 -0.0346 0.3516 0.029 Uiso calc 1
Br Br11 0.17062(3) -0.12509(4) 0.60339(3) 0.04469(14) Uani d 1
N N12 0.11887(19) 0.3940(2) 0.21803(19) 0.0202(6) Uani d 1
C C13 0.1968(2) 0.3442(3) 0.2459(2) 0.0207(7) Uani d 1
C C14 0.2596(2) 0.3667(3) 0.1998(2) 0.0244(8) Uani d 1
S S15 0.21858(6) 0.45204(9) 0.12315(6) 0.0295(2) Uani d 1
C C16 0.1222(2) 0.4541(3) 0.1558(2) 0.0199(7) Uani d 1
C C17 0.0476(2) 0.5149(3) 0.1241(2) 0.0196(7) Uani d 1
C C18 -0.0208(2) 0.4977(3) 0.1654(2) 0.0184(7) Uani d 1
C C19 -0.0952(2) 0.5581(3) 0.1394(2) 0.0261(8) Uani d 1
H H19 -0.1418 0.5513 0.165 0.031 Uiso calc 1
C C20 -0.0997(3) 0.6271(3) 0.0762(3) 0.0303(9) Uani d 1
H H20 -0.1496 0.6655 0.0603 0.036 Uiso calc 1
C C21 -0.0318(3) 0.6408(3) 0.0359(2) 0.0268(9) Uani d 1
H H21 -0.0362 0.6875 -0.0064 0.032 Uiso calc 1
C C22 0.0422(2) 0.5837(3) 0.0601(2) 0.0228(8) Uani d 1
H H22 0.0883 0.5911 0.0337 0.027 Uiso calc 1
C C23 0.2167(2) 0.2787(3) 0.3110(2) 0.0268(8) Uani d 1
H H23 0.1763 0.2638 0.3425 0.032 Uiso calc 1
C C24 0.2977(3) 0.2359(4) 0.3284(3) 0.0333(10) Uani d 1
H H24 0.3115 0.1915 0.372 0.04 Uiso calc 1
C C25 0.3590(3) 0.2575(4) 0.2825(3) 0.0329(10) Uani d 1
H H25 0.413 0.2272 0.2954 0.039 Uiso calc 1
C C26 0.3408(3) 0.3236(4) 0.2180(3) 0.0327(9) Uani d 1
H H26 0.382 0.3388 0.1873 0.039 Uiso calc 1

loop_
_atom_site_aniso_label
_atom_site_aniso_U_11
_atom_site_aniso_U_22
_atom_site_aniso_U_33
_atom_site_aniso_U_12
_atom_site_aniso_U_13
_atom_site_aniso_U_23
Ir1 0.01424(10) 0.01535(10) 0.01891(12) 0 0.00346(7) 0
O2 0.0234(13) 0.0187(13) 0.0190(13) -0.0013(10) 0.0061(10) 0.0028(9)
C3 0.0209(16) 0.0198(18) 0.0201(19) -0.0006(14) 0.0074(14) 0.0040(13)
C4 0.051(4) 0.017(3) 0.025(3) 0 0.011(3) 0
C5 0.0246(18) 0.0197(18) 0.0198(19) 0.0025(14) 0.0105(14) -0.0005(13)
C6 0.0275(19) 0.026(2) 0.028(2) -0.0048(16) 0.0062(16) 0.0025(15)
C7 0.0256(19) 0.038(2) 0.029(2) -0.0043(18) 0.0026(17) 0.0056(17)
C8 0.0233(18) 0.032(2) 0.034(2) 0.0048(17) 0.0113(17) 0.0138(17)
C9 0.035(2) 0.0183(17) 0.029(2) 0.0041(16) 0.0139(17) 0.0062(15)
C10 0.0297(19) 0.0208(18) 0.024(2) -0.0005(15) 0.0071(16) 0.0023(14)
Br11 0.0279(2) 0.0540(3) 0.0503(3) 0.0050(2) 0.0020(2) 0.0296(2)
N12 0.0169(14) 0.0209(15) 0.0228(16) 0.0005(12) 0.0034(12) -0.0015(12)
C13 0.0143(15) 0.0221(18) 0.025(2) -0.0021(14) 0.0016(14) -0.0042(14)
C14 0.0207(18) 0.025(2) 0.028(2) 0.0032(15) 0.0063(15) 0.0046(14)
S15 0.0228(5) 0.0371(6) 0.0312(6) 0.0040(4) 0.0114(4) 0.0114(4)
C16 0.0198(17) 0.0213(17) 0.0185(18) -0.0025(14) 0.0035(14) -0.0005(13)
C17 0.0200(17) 0.0193(17) 0.0182(18) 0.0002(14) 0.0001(14) -0.0018(13)
C18 0.0192(16) 0.0154(16) 0.0195(19) 0.0010(13) 0.0008(14) -0.0028(12)
C19 0.0221(18) 0.025(2) 0.030(2) 0.0033(15) 0.0022(16) 0.0000(15)
C20 0.030(2) 0.027(2) 0.032(2) 0.0094(17) 0.0010(17) 0.0011(16)
C21 0.038(2) 0.0191(18) 0.022(2) -0.0004(16) 0.0017(17) 0.0013(14)
C22 0.0251(18) 0.0228(18) 0.0200(19) -0.0028(15) 0.0026(15) -0.0013(14)
C23 0.0187(17) 0.029(2) 0.033(2) 0.0008(15) 0.0062(16) 0.0096(16)
C24 0.028(2) 0.036(2) 0.035(2) 0.0082(18) 0.0020(18) 0.0116(18)
C25 0.0216(19) 0.035(2) 0.041(3) 0.0119(17) 0.0036(18) 0.0038(18)
C26 0.0225(19) 0.038(2) 0.041(3) 0.0040(18) 0.0143(17) 0.0054(19)

loop_
_atom_type_symbol
_atom_type_description
_atom_type_scat_dispersion_real
_atom_type_scat_dispersion_imag
_atom_type_scat_source
C C 0.0033 0.0016 'International Tables Vol C Tables 4.2.6.8 and 6.1.1.4'
H H 0 0 'International Tables Vol C Tables 4.2.6.8 and 6.1.1.4'
N N 0.0061 0.0033 'International Tables Vol C Tables 4.2.6.8 and 6.1.1.4'
O O 0.0106 0.006 'International Tables Vol C Tables 4.2.6.8 and 6.1.1.4'
S S 0.1246 0.1234 'International Tables Vol C Tables 4.2.6.8 and 6.1.1.4'
Br Br -0.2901 2.4595 'International Tables Vol C Tables 4.2.6.8 and 6.1.1.4'
Ir Ir -1.4442 7.9887 'International Tables Vol C Tables 4.2.6.8 and 6.1.1.4'

loop_
_geom_angle_atom_site_label_1
_geom_angle_atom_site_label_2
_geom_angle_atom_site_label_3
_geom_angle_site_symmetry_1
_geom_angle_site_symmetry_3
_geom_angle
_geom_angle_publ_flag
C18 Ir1 C18 2 . 91.4(2) n
C18 Ir1 N12 2 2 79.67(14) n
C18 Ir1 N12 . 2 97.27(14) n
C18 Ir1 N12 2 . 97.27(14) n
C18 Ir1 N12 . . 79.67(14) n
N12 Ir1 N12 2 . 175.67(17) ?
C18 Ir1 O2 2 2 176.72(12) ?
C18 Ir1 O2 . 2 90.04(12) n
N12 Ir1 O2 2 2 97.24(11) n
N12 Ir1 O2 . 2 85.88(11) n
C18 Ir1 O2 2 . 90.04(12) n
C18 Ir1 O2 . . 176.72(12) ?
N12 Ir1 O2 2 . 85.88(11) n
N12 Ir1 O2 . . 97.24(11) n
O2 Ir1 O2 2 . 88.63(14) n
C3 O2 Ir1 . . 124.5(2) ?
O2 C3 C4 . . 126.8(4) ?
O2 C3 C5 . . 116.2(3) ?
C4 C3 C5 . . 117.0(4) ?
C3 C4 C3 2 . 128.7(5) ?
C3 C4 H4 2 . 115.7 ?
C3 C4 H4 . . 115.7 ?
C10 C5 C6 . . 118.1(4) ?
C10 C5 C3 . . 122.1(3) ?
C6 C5 C3 . . 119.8(3) ?
C5 C6 C7 . . 121.2(4) ?
C5 C6 H6 . . 119.4 ?
C7 C6 H6 . . 119.4 ?
C8 C7 C6 . . 118.7(4) ?
C8 C7 H7 . . 120.7 ?
C6 C7 H7 . . 120.7 ?
C9 C8 C7 . . 121.3(4) ?
C9 C8 Br11 . . 119.0(3) ?
C7 C8 Br11 . . 119.7(3) ?
C8 C9 C10 . . 119.1(4) ?
C8 C9 H9 . . 120.4 ?
C10 C9 H9 . . 120.4 ?
C9 C10 C5 . . 121.5(4) ?
C9 C10 H10 . . 119.2 ?
C5 C10 H10 . . 119.2 ?
C16 N12 C13 . . 112.2(3) ?
C16 N12 Ir1 . . 114.0(2) ?
C13 N12 Ir1 . . 133.7(3) ?
C23 C13 N12 . . 127.6(3) ?
C23 C13 C14 . . 119.5(3) ?
N12 C13 C14 . . 113.0(3) ?
C26 C14 C13 . . 121.3(4) ?
C26 C14 S15 . . 128.7(3) ?
C13 C14 S15 . . 110.1(3) ?
C16 S15 C14 . . 89.93(18) ?
N12 C16 C17 . . 117.8(3) ?
N12 C16 S15 . . 114.8(3) ?
C17 C16 S15 . . 127.3(3) ?
C22 C17 C18 . . 123.1(3) ?
C22 C17 C16 . . 124.4(4) ?
C18 C17 C16 . . 112.5(3) ?
C19 C18 C17 . . 115.6(3) ?
C19 C18 Ir1 . . 129.0(3) ?
C17 C18 Ir1 . . 115.4(3) ?
C20 C19 C18 . . 120.9(4) ?
C20 C19 H19 . . 119.5 ?
C18 C19 H19 . . 119.5 ?
C19 C20 C21 . . 122.1(4) ?
C19 C20 H20 . . 119 ?
C21 C20 H20 . . 119 ?
C22 C21 C20 . . 118.6(4) ?
C22 C21 H21 . . 120.7 ?
C20 C21 H21 . . 120.7 ?
C21 C22 C17 . . 119.6(4) ?
C21 C22 H22 . . 120.2 ?
C17 C22 H22 . . 120.2 ?
C24 C23 C13 . . 118.8(4) ?
C24 C23 H23 . . 120.6 ?
C13 C23 H23 . . 120.6 ?
C23 C24 C25 . . 121.5(4) ?
C23 C24 H24 . . 119.3 ?
C25 C24 H24 . . 119.3 ?
C26 C25 C24 . . 120.6(4) ?
C26 C25 H25 . . 119.7 ?
C24 C25 H25 . . 119.7 ?
C25 C26 C14 . . 118.3(4) ?
C25 C26 H26 . . 120.8 ?
C14 C26 H26 . . 120.8 ?

loop_
_geom_bond_atom_site_label_1
_geom_bond_atom_site_label_2
_geom_bond_site_symmetry_2
_geom_bond_distance
_geom_bond_publ_flag
Ir1 C18 2 1.996(4) n
Ir1 C18 . 1.996(4) y
Ir1 N12 2 2.060(3) n
Ir1 N12 . 2.060(3) y
Ir1 O2 2 2.155(3) n
Ir1 O2 . 2.155(3) y
O2 C3 . 1.266(4) ?
C3 C4 . 1.399(4) ?
C3 C5 . 1.505(5) ?
C4 C3 2 1.399(4) ?
C4 H4 . 0.93 ?
C5 C10 . 1.388(5) ?
C5 C6 . 1.391(6) ?
C6 C7 . 1.392(6) ?
C6 H6 . 0.93 ?
C7 C8 . 1.387(6) ?
C7 H7 . 0.93 ?
C8 C9 . 1.372(6) ?
C8 Br11 . 1.896(4) ?
C9 C10 . 1.386(5) ?
C9 H9 . 0.93 ?
C10 H10 . 0.93 ?
N12 C16 . 1.320(5) ?
N12 C13 . 1.396(5) ?
C13 C23 . 1.382(5) ?
C13 C14 . 1.407(5) ?
C14 C26 . 1.385(5) ?
C14 S15 . 1.738(4) ?
S15 C16 . 1.722(4) ?
C16 C17 . 1.436(5) ?
C17 C22 . 1.394(5) ?
C17 C18 . 1.415(5) ?
C18 C19 . 1.413(5) ?
C19 C20 . 1.384(6) ?
C19 H19 . 0.93 ?
C20 C21 . 1.392(6) ?
C20 H20 . 0.93 ?
C21 C22 . 1.381(6) ?
C21 H21 . 0.93 ?
C22 H22 . 0.93 ?
C23 C24 . 1.380(5) ?
C23 H23 . 0.93 ?
C24 C25 . 1.384(6) ?
C24 H24 . 0.93 ?
C25 C26 . 1.377(6) ?
C25 H25 . 0.93 ?
C26 H26 . 0.93 ?
